data_2204901
loop_
_publ_author_name
'Shi Wang'
'Yongli Wang'
'Qiang Nie'
'Aishuang Xiang'
'Lina Zhou'

_publ_section_title
;
 16\b-Bromo-17\a-hydroxypregn-4-ene-3,20-dione
;
_journal_issue 1
_journal_name_full 'Acta Crystallographica Section E'
_journal_page_first o1
_journal_page_last o2
_journal_paper_doi 10.1107/S1600536804031083
_journal_volume 61
_journal_year 2005
_chemical_formula_iupac 'C21 H29 Br O3'
_chemical_formula_moiety 'C21 H29 Br O3'
_chemical_formula_sum 'C21 H29 Br O3'
_chemical_formula_weight 409.35
_chemical_name_systematic
;
16\b-Bromo-17\a-hydroxypregn-4-ene-3,20-dione
;
_space_group_IT_number 5
_symmetry_cell_setting monoclinic
_symmetry_space_group_name_Hall 'C 2y'
_symmetry_space_group_name_H-M 'C 1 2 1'
_atom_sites_solution_hydrogens geom
_atom_sites_solution_primary direct
_atom_sites_solution_secondary difmap
_cell_angle_alpha 90.00
_cell_angle_beta 115.682(8)
_cell_angle_gamma 90.00
_cell_formula_units_Z 8
_cell_length_a 22.565(7)
_cell_length_b 9.393(3)
_cell_length_c 21.052(7)
_cell_measurement_reflns_used 2865
_cell_measurement_temperature 293(2)
_cell_measurement_theta_max 21.58
_cell_measurement_theta_min 2.39
_cell_volume 4021(2)
_computing_cell_refinement SMART
_computing_data_collection 'SMART (Bruker, 1998)'
_computing_data_reduction 'SAINT (Bruker, 1998)'
_computing_molecular_graphics 'SHELXTL (Bruker, 1998)'
_computing_publication_material SHELXTL
_computing_structure_refinement 'SHELXL97 (Sheldrick, 1997)'
_computing_structure_solution 'SHELXS97 (Sheldrick, 1997)'
_diffrn_ambient_temperature 293(2)
_diffrn_measured_fraction_theta_full 0.999
_diffrn_measured_fraction_theta_max 0.999
_diffrn_measurement_device_type 'Bruker SMART 1000 CCD area-detector'
_diffrn_measurement_method '\f and \w'
_diffrn_radiation_monochromator graphite
_diffrn_radiation_source 'fine-focus sealed tube'
_diffrn_radiation_type MoK\a
_diffrn_radiation_wavelength 0.71073
_diffrn_reflns_av_R_equivalents 0.0351
_diffrn_reflns_av_sigmaI/netI 0.1002
_diffrn_reflns_limit_h_max 26
_diffrn_reflns_limit_h_min -23
_diffrn_reflns_limit_k_max 11
_diffrn_reflns_limit_k_min -10
_diffrn_reflns_limit_l_max 25
_diffrn_reflns_limit_l_min -23
_diffrn_reflns_number 10528
_diffrn_reflns_theta_full 25.00
_diffrn_reflns_theta_max 25.00
_diffrn_reflns_theta_min 1.82
_exptl_absorpt_coefficient_mu 2.061
_exptl_absorpt_correction_T_max 0.749
_exptl_absorpt_correction_T_min 0.605
_exptl_absorpt_correction_type multi-scan
_exptl_absorpt_process_details '(SADABS; Bruker, 1998)'
_exptl_crystal_colour colorless
_exptl_crystal_density_diffrn 1.352
_exptl_crystal_density_method 'not measured'
_exptl_crystal_description needle
_exptl_crystal_F_000 1712
_exptl_crystal_size_max 0.24
_exptl_crystal_size_mid 0.18
_exptl_crystal_size_min 0.14
_refine_diff_density_max 0.567
_refine_diff_density_min -0.503
_refine_ls_abs_structure_details 'Flack (1983), 2214 Friedel pairs'
_refine_ls_abs_structure_Flack 0.012(9)
_refine_ls_extinction_method none
_refine_ls_goodness_of_fit_ref 1.000
_refine_ls_hydrogen_treatment constr
_refine_ls_matrix_type full
_refine_ls_number_parameters 459
_refine_ls_number_reflns 6647
_refine_ls_number_restraints 1
_refine_ls_restrained_S_all 1.000
_refine_ls_R_factor_all 0.0954
_refine_ls_R_factor_gt 0.0426
_refine_ls_shift/su_max 0.000
_refine_ls_shift/su_mean 0.000
_refine_ls_structure_factor_coef Fsqd
_refine_ls_weighting_details 'calc w = 1/[\s^2^(Fo^2^)] where P = (Fo^2^+2Fc^2^)/3'
_refine_ls_weighting_scheme calc
_refine_ls_wR_factor_gt 0.0778
_refine_ls_wR_factor_ref 0.0933
_reflns_number_gt 4103
_reflns_number_total 6647
_reflns_threshold_expression I>2\s(I)
_cod_data_source_file is6018.cif
_cod_data_source_block I
_cod_depositor_comments
;
The following automatic conversions were performed:
'_symmetry_cell_setting' value 'Monoclinic' changed to 'monoclinic'
according to '/home/saulius/struct/CIF-dictionaries/cif_core.dic'
dictionary named 'cif_core.dic' version 2.4.1 from 2010-06-29.

Automatic conversion script
Id: cif_fix_enum 1527 2010-12-29 10:47:43Z saulius 

The following automatic conversions were performed:

'_symmetry_cell_setting' value 'Monoclinic' changed to 'monoclinic'
according to /home/saulius/struct/CIF-dictionaries/cif_core.dic
dictionary named 'cif_core.dic' version 2.4.1 from 2010-06-29.

Automatic conversion script
Id: cif_fix_values 1715 2011-07-08 13:25:40Z adriana 
;
_cod_original_sg_symbol_H-M 'C 2'
_cod_database_code 2204901
_cod_database_fobs_code 2204901

loop_
_symmetry_equiv_pos_as_xyz
'x, y, z'
'-x, y, -z'
'x+1/2, y+1/2, z'
'-x+1/2, y+1/2, -z'

loop_
_atom_site_label
_atom_site_fract_x
_atom_site_fract_y
_atom_site_fract_z
_atom_site_U_iso_or_equiv
_atom_site_adp_type
_atom_site_calc_flag
_atom_site_refinement_flags
_atom_site_occupancy
_atom_site_type_symbol
Br1 0.43123(3) 0.25640(7) 0.02031(3) 0.0734(2) Uani d . 1 Br
Br2 0.07052(4) -0.31301(7) 0.42330(3) 0.0931(3) Uani d . 1 Br
O1 0.25906(19) -0.3337(5) 0.39598(18) 0.0711(12) Uani d . 1 O
O2 0.41558(19) 0.5390(4) 0.14409(19) 0.0670(12) Uani d . 1 O
O3 0.27481(15) 0.3550(4) 0.05811(15) 0.0441(9) Uani d . 1 O
H3 0.2649 0.4089 0.0826 0.066 Uiso calc R 1 H
O4 0.20637(18) 0.5286(4) 0.11173(17) 0.0609(11) Uani d . 1 O
O5 0.0828(2) 0.0739(6) 0.5140(2) 0.0868(14) Uani d . 1 O
O6 0.20916(17) -0.0036(4) 0.48219(16) 0.0577(10) Uani d . 1 O
H6 0.2179 0.0595 0.5118 0.086 Uiso calc R 1 H
C1 0.3261(3) -0.0075(5) 0.3614(2) 0.0485(14) Uani d . 1 C
H1A 0.3522 0.0715 0.3891 0.058 Uiso calc R 1 H
H1B 0.2820 0.0277 0.3328 0.058 Uiso calc R 1 H
C2 0.3228(3) -0.1232(6) 0.4116(3) 0.0616(17) Uani d . 1 C
H2A 0.3671 -0.1478 0.4452 0.074 Uiso calc R 1 H
H2B 0.3000 -0.0856 0.4378 0.074 Uiso calc R 1 H
C3 0.2887(3) -0.2532(7) 0.3735(3) 0.0562(15) Uani d . 1 C
C4 0.2947(2) -0.2857(6) 0.3086(2) 0.0554(16) Uani d . 1 C
H4 0.2743 -0.3675 0.2840 0.067 Uiso calc R 1 H
C5 0.3276(2) -0.2053(5) 0.2825(2) 0.0430(13) Uani d . 1 C
C6 0.3399(3) -0.2607(6) 0.2214(2) 0.0567(15) Uani d . 1 C
H6A 0.3857 -0.2877 0.2385 0.068 Uiso calc R 1 H
H6B 0.3133 -0.3448 0.2018 0.068 Uiso calc R 1 H
C7 0.3235(3) -0.1497(5) 0.1644(3) 0.0549(15) Uani d . 1 C
H7A 0.2763 -0.1352 0.1420 0.066 Uiso calc R 1 H
H7B 0.3363 -0.1851 0.1289 0.066 Uiso calc R 1 H
C8 0.3572(2) -0.0071(5) 0.1916(2) 0.0387(12) Uani d . 1 C
H8 0.4049 -0.0220 0.2127 0.046 Uiso calc R 1 H
C9 0.3378(2) 0.0476(5) 0.2500(2) 0.0358(12) Uani d . 1 C
H9 0.2897 0.0543 0.2278 0.043 Uiso calc R 1 H
C10 0.3560(2) -0.0614(5) 0.3122(2) 0.0363(12) Uani d . 1 C
C11 0.3631(3) 0.1984(5) 0.2749(2) 0.0474(13) Uani d . 1 C
H11A 0.4104 0.1945 0.3023 0.057 Uiso calc R 1 H
H11B 0.3444 0.2314 0.3060 0.057 Uiso calc R 1 H
C12 0.3470(3) 0.3077(5) 0.2153(2) 0.0405(13) Uani d . 1 C
H12A 0.3683 0.3975 0.2348 0.049 Uiso calc R 1 H
H12B 0.2999 0.3239 0.1920 0.049 Uiso calc R 1 H
C13 0.3708(2) 0.2533(6) 0.16113(19) 0.0338(11) Uani d . 1 C
C14 0.3462(2) 0.3358(5) 0.0901(2) 0.0368(12) Uani d . 1 C
C15 0.3535(2) 0.2239(5) 0.0393(2) 0.0395(14) Uani d . 1 C
H15 0.3141 0.2283 -0.0056 0.047 Uiso calc R 1 H
C16 0.3560(3) 0.0755(5) 0.0722(2) 0.0431(14) Uani d . 1 C
H16A 0.3238 0.0119 0.0386 0.052 Uiso calc R 1 H
H16B 0.3993 0.0333 0.0881 0.052 Uiso calc R 1 H
C17 0.3398(2) 0.1060(5) 0.1350(2) 0.0356(12) Uani d . 1 C
H17 0.2921 0.1191 0.1152 0.043 Uiso calc R 1 H
C18 0.4316(3) -0.0779(6) 0.3549(3) 0.0581(16) Uani d . 1 C
H18A 0.4408 -0.1507 0.3899 0.087 Uiso calc R 1 H
H18B 0.4502 0.0107 0.3775 0.087 Uiso calc R 1 H
H18C 0.4506 -0.1040 0.3236 0.087 Uiso calc R 1 H
C19 0.4474(2) 0.2438(6) 0.1963(2) 0.0502(13) Uani d . 1 C
H19A 0.4657 0.3368 0.2117 0.075 Uiso calc R 1 H
H19B 0.4620 0.2080 0.1628 0.075 Uiso calc R 1 H
H19C 0.4617 0.1808 0.2361 0.075 Uiso calc R 1 H
C20 0.3753(3) 0.4851(6) 0.0911(3) 0.0444(14) Uani d . 1 C
C21 0.3464(3) 0.5675(6) 0.0220(3) 0.0680(17) Uani d . 1 C
H21A 0.3115 0.6276 0.0206 0.102 Uiso calc R 1 H
H21B 0.3295 0.5018 -0.0168 0.102 Uiso calc R 1 H
H21C 0.3801 0.6250 0.0186 0.102 Uiso calc R 1 H
C22 0.1278(3) 0.4831(6) 0.2246(3) 0.0532(15) Uani d . 1 C
H22A 0.1032 0.5407 0.2432 0.064 Uiso calc R 1 H
H22B 0.1719 0.4717 0.2618 0.064 Uiso calc R 1 H
C23 0.1321(3) 0.5635(6) 0.1638(2) 0.0561(15) Uani d . 1 C
H23A 0.0881 0.5850 0.1282 0.067 Uiso calc R 1 H
H23B 0.1552 0.6527 0.1809 0.067 Uiso calc R 1 H
C24 0.1677(3) 0.4756(6) 0.1320(2) 0.0452(13) Uani d . 1 C
C25 0.1539(3) 0.3231(6) 0.1271(2) 0.0520(15) Uani d . 1 C
H25 0.1703 0.2670 0.1020 0.062 Uiso calc R 1 H
C26 0.1188(2) 0.2590(7) 0.1567(2) 0.0441(12) Uani d . 1 C
C27 0.1013(3) 0.1036(6) 0.1440(3) 0.0594(16) Uani d . 1 C
H27A 0.1221 0.0637 0.1161 0.071 Uiso calc R 1 H
H27B 0.0541 0.0945 0.1169 0.071 Uiso calc R 1 H
C28 0.1230(3) 0.0169(6) 0.2130(3) 0.0525(16) Uani d . 1 C
H28A 0.1057 -0.0792 0.2020 0.063 Uiso calc R 1 H
H28B 0.1706 0.0109 0.2362 0.063 Uiso calc R 1 H
C29 0.0985(2) 0.0858(5) 0.2621(2) 0.0413(13) Uani d . 1 C
H29 0.0505 0.0786 0.2410 0.050 Uiso calc R 1 H
C30 0.1179(2) 0.2443(6) 0.2744(2) 0.0408(12) Uani d . 1 C
H30 0.1661 0.2464 0.2965 0.049 Uiso calc R 1 H
C31 0.0955(3) 0.3363(6) 0.2056(2) 0.0437(14) Uani d . 1 C
C32 0.0968(3) 0.3122(6) 0.3280(2) 0.0558(16) Uani d . 1 C
H32A 0.0492 0.3159 0.3076 0.067 Uiso calc R 1 H
H32B 0.1131 0.4092 0.3373 0.067 Uiso calc R 1 H
C33 0.1225(3) 0.2296(5) 0.3985(2) 0.0551(15) Uani d . 1 C
H33A 0.1701 0.2368 0.4224 0.066 Uiso calc R 1 H
H33B 0.1048 0.2720 0.4286 0.066 Uiso calc R 1 H
C34 0.1027(2) 0.0732(5) 0.3863(2) 0.0448(13) Uani d . 1 C
C35 0.1386(2) -0.0297(6) 0.4496(2) 0.0454(13) Uani d . 1 C
C36 0.1337(3) -0.1766(6) 0.4155(3) 0.0559(15) Uani d . 1 C
H36 0.1774 -0.2205 0.4373 0.067 Uiso calc R 1 H
C37 0.1162(3) -0.1515(6) 0.3363(2) 0.0518(14) Uani d . 1 C
H37A 0.1450 -0.2052 0.3220 0.062 Uiso calc R 1 H
H37B 0.0709 -0.1774 0.3065 0.062 Uiso calc R 1 H
C38 0.1269(2) 0.0090(5) 0.3337(2) 0.0418(13) Uani d . 1 C
H38 0.1746 0.0237 0.3545 0.050 Uiso calc R 1 H
C39 0.0200(3) 0.3511(6) 0.1674(3) 0.0614(16) Uani d . 1 C
H39A 0.0080 0.4050 0.1249 0.092 Uiso calc R 1 H
H39B 0.0045 0.3994 0.1976 0.092 Uiso calc R 1 H
H39C 0.0004 0.2583 0.1561 0.092 Uiso calc R 1 H
C40 0.0263(2) 0.0573(7) 0.3583(3) 0.0608(16) Uani d . 1 C
H40A 0.0116 0.1137 0.3867 0.091 Uiso calc R 1 H
H40B 0.0156 -0.0408 0.3607 0.091 Uiso calc R 1 H
H40C 0.0050 0.0894 0.3103 0.091 Uiso calc R 1 H
C41 0.1186(3) -0.0197(7) 0.5123(3) 0.0639(17) Uani d . 1 C
C42 0.1534(4) -0.1208(7) 0.5732(3) 0.109(3) Uani d . 1 C
H42A 0.1837 -0.0684 0.6133 0.163 Uiso calc R 1 H
H42B 0.1769 -0.1910 0.5600 0.163 Uiso calc R 1 H
H42C 0.1215 -0.1672 0.5850 0.163 Uiso calc R 1 H

loop_
_atom_site_aniso_label
_atom_site_aniso_U_11
_atom_site_aniso_U_22
_atom_site_aniso_U_33
_atom_site_aniso_U_12
_atom_site_aniso_U_13
_atom_site_aniso_U_23
Br1 0.0707(4) 0.0954(5) 0.0834(4) -0.0043(4) 0.0609(4) -0.0067(4)
Br2 0.1102(6) 0.0655(5) 0.0911(5) -0.0367(4) 0.0319(4) 0.0002(4)
O1 0.054(3) 0.084(3) 0.084(3) 0.005(2) 0.038(2) 0.035(3)
O2 0.080(3) 0.051(3) 0.052(2) -0.019(2) 0.012(2) 0.000(2)
O3 0.035(2) 0.060(3) 0.0365(18) 0.0079(18) 0.0140(16) 0.0032(17)
O4 0.063(3) 0.072(3) 0.063(2) 0.005(2) 0.042(2) 0.009(2)
O5 0.091(4) 0.111(4) 0.081(3) -0.004(3) 0.058(3) -0.004(3)
O6 0.057(3) 0.060(3) 0.048(2) -0.0077(19) 0.015(2) -0.0104(19)
C1 0.060(4) 0.048(4) 0.044(3) 0.005(3) 0.028(3) 0.009(3)
C2 0.069(4) 0.076(5) 0.056(4) 0.017(4) 0.042(3) 0.019(3)
C3 0.048(3) 0.060(4) 0.061(3) 0.006(3) 0.023(3) 0.021(4)
C4 0.058(4) 0.056(4) 0.048(3) -0.011(3) 0.019(3) 0.008(3)
C5 0.047(3) 0.032(3) 0.043(3) -0.001(3) 0.014(3) 0.001(2)
C6 0.086(4) 0.031(3) 0.065(3) -0.001(3) 0.044(3) -0.006(3)
C7 0.086(4) 0.031(3) 0.061(3) -0.006(3) 0.044(3) -0.016(3)
C8 0.045(3) 0.035(3) 0.038(3) 0.006(3) 0.020(3) 0.002(3)
C9 0.040(3) 0.038(3) 0.030(3) -0.001(2) 0.017(2) -0.006(2)
C10 0.036(3) 0.041(3) 0.033(3) 0.001(2) 0.017(3) 0.004(2)
C11 0.069(4) 0.046(3) 0.032(2) 0.007(3) 0.027(3) 0.003(3)
C12 0.067(4) 0.026(3) 0.032(3) -0.001(2) 0.025(3) -0.005(2)
C13 0.036(3) 0.037(3) 0.026(2) 0.004(3) 0.010(2) 0.003(3)
C14 0.026(3) 0.048(3) 0.036(3) -0.001(2) 0.012(2) -0.004(2)
C15 0.036(3) 0.052(4) 0.032(2) -0.005(3) 0.016(2) -0.003(2)
C16 0.051(4) 0.041(4) 0.039(3) 0.001(3) 0.021(3) -0.009(3)
C17 0.036(3) 0.045(3) 0.030(3) 0.005(3) 0.018(2) -0.005(2)
C18 0.050(4) 0.057(4) 0.057(3) 0.004(3) 0.013(3) 0.010(3)
C19 0.040(3) 0.053(4) 0.046(3) -0.002(3) 0.008(2) -0.003(3)
C20 0.044(4) 0.053(4) 0.040(3) 0.013(3) 0.022(3) 0.007(3)
C21 0.083(5) 0.063(4) 0.055(3) -0.006(3) 0.027(3) 0.008(3)
C22 0.063(4) 0.048(4) 0.059(3) 0.002(3) 0.036(3) -0.008(3)
C23 0.063(4) 0.057(4) 0.058(3) 0.008(3) 0.035(3) 0.002(3)
C24 0.046(4) 0.053(4) 0.040(3) 0.007(3) 0.022(3) -0.001(3)
C25 0.062(4) 0.061(4) 0.044(3) 0.007(3) 0.033(3) -0.006(3)
C26 0.046(3) 0.048(3) 0.039(3) 0.006(3) 0.018(2) -0.011(3)
C27 0.064(4) 0.067(5) 0.050(3) 0.001(3) 0.027(3) -0.013(3)
C28 0.067(4) 0.043(4) 0.046(3) -0.003(3) 0.023(3) -0.016(3)
C29 0.042(3) 0.041(3) 0.042(3) 0.003(3) 0.018(3) -0.008(3)
C30 0.045(3) 0.042(3) 0.041(3) 0.008(3) 0.024(2) -0.002(3)
C31 0.048(4) 0.043(4) 0.044(3) 0.005(3) 0.024(3) -0.005(3)
C32 0.083(4) 0.044(4) 0.057(3) 0.004(3) 0.045(3) -0.006(3)
C33 0.080(4) 0.045(4) 0.056(3) 0.002(3) 0.044(3) -0.005(3)
C34 0.049(4) 0.043(4) 0.044(3) 0.003(3) 0.022(3) -0.002(3)
C35 0.037(3) 0.046(4) 0.050(3) -0.010(3) 0.015(3) -0.008(3)
C36 0.046(4) 0.049(4) 0.060(3) -0.003(3) 0.010(3) 0.004(3)
C37 0.054(4) 0.038(3) 0.053(3) -0.002(3) 0.013(3) -0.006(3)
C38 0.031(3) 0.048(4) 0.043(3) 0.002(2) 0.013(3) -0.006(3)
C39 0.051(4) 0.069(4) 0.069(4) 0.019(3) 0.030(3) 0.021(3)
C40 0.042(4) 0.080(5) 0.064(3) 0.007(3) 0.026(3) 0.010(3)
C41 0.078(5) 0.058(4) 0.066(4) -0.019(4) 0.042(4) -0.007(4)
C42 0.191(8) 0.070(6) 0.058(4) -0.016(5) 0.047(5) 0.015(4)

loop_
_atom_type_symbol
_atom_type_description
_atom_type_scat_dispersion_real
_atom_type_scat_dispersion_imag
_atom_type_scat_source
C C 0.0033 0.0016 'International Tables Vol C Tables 4.2.6.8 and 6.1.1.4'
H H 0.0000 0.0000 'International Tables Vol C Tables 4.2.6.8 and 6.1.1.4'
O O 0.0106 0.0060 'International Tables Vol C Tables 4.2.6.8 and 6.1.1.4'
Br Br -0.2901 2.4595 'International Tables Vol C Tables 4.2.6.8 and 6.1.1.4'

loop_
_geom_angle_atom_site_label_1
_geom_angle_atom_site_label_2
_geom_angle_atom_site_label_3
_geom_angle
C14 O3 H3 109.5
C35 O6 H6 109.5
C2 C1 C10 113.2(4)
C2 C1 H1A 108.9
C10 C1 H1A 108.9
C2 C1 H1B 108.9
C10 C1 H1B 108.9
H1A C1 H1B 107.8
C3 C2 C1 112.2(4)
C3 C2 H2A 109.2
C1 C2 H2A 109.2
C3 C2 H2B 109.2
C1 C2 H2B 109.2
H2A C2 H2B 107.9
O1 C3 C4 121.0(6)
O1 C3 C2 122.7(5)
C4 C3 C2 116.2(5)
C5 C4 C3 124.0(5)
C5 C4 H4 118.0
C3 C4 H4 118.0
C4 C5 C10 123.4(4)
C4 C5 C6 119.5(5)
C10 C5 C6 117.1(4)
C7 C6 C5 111.4(4)
C7 C6 H6A 109.4
C5 C6 H6A 109.4
C7 C6 H6B 109.4
C5 C6 H6B 109.4
H6A C6 H6B 108.0
C6 C7 C8 113.4(4)
C6 C7 H7A 108.9
C8 C7 H7A 108.9
C6 C7 H7B 108.9
C8 C7 H7B 108.9
H7A C7 H7B 107.7
C17 C8 C7 113.8(4)
C17 C8 C9 108.9(4)
C7 C8 C9 108.7(4)
C17 C8 H8 108.4
C7 C8 H8 108.4
C9 C8 H8 108.4
C11 C9 C8 112.6(4)
C11 C9 C10 113.2(3)
C8 C9 C10 112.4(4)
C11 C9 H9 106.0
C8 C9 H9 106.0
C10 C9 H9 106.0
C5 C10 C1 109.8(4)
C5 C10 C18 108.2(4)
C1 C10 C18 109.5(4)
C5 C10 C9 109.2(4)
C1 C10 C9 108.2(4)
C18 C10 C9 111.9(4)
C9 C11 C12 114.6(3)
C9 C11 H11A 108.6
C12 C11 H11A 108.6
C9 C11 H11B 108.6
C12 C11 H11B 108.6
H11A C11 H11B 107.6
C11 C12 C13 110.4(4)
C11 C12 H12A 109.6
C13 C12 H12A 109.6
C11 C12 H12B 109.6
C13 C12 H12B 109.6
H12A C12 H12B 108.1
C17 C13 C12 108.2(3)
C17 C13 C14 100.7(3)
C12 C13 C14 116.8(4)
C17 C13 C19 110.8(4)
C12 C13 C19 109.7(3)
C14 C13 C19 110.2(3)
O3 C14 C20 105.7(4)
O3 C14 C13 111.5(3)
C20 C14 C13 117.8(4)
O3 C14 C15 101.0(3)
C20 C14 C15 116.8(4)
C13 C14 C15 102.9(4)
C16 C15 C14 107.1(3)
C16 C15 Br1 111.4(3)
C14 C15 Br1 113.6(3)
C16 C15 H15 108.2
C14 C15 H15 108.2
Br1 C15 H15 108.2
C17 C16 C15 103.9(4)
C17 C16 H16A 111.0
C15 C16 H16A 111.0
C17 C16 H16B 111.0
C15 C16 H16B 111.0
H16A C16 H16B 109.0
C8 C17 C13 115.2(3)
C8 C17 C16 117.8(4)
C13 C17 C16 103.5(4)
C8 C17 H17 106.5
C13 C17 H17 106.5
C16 C17 H17 106.5
C10 C18 H18A 109.5
C10 C18 H18B 109.5
H18A C18 H18B 109.5
C10 C18 H18C 109.5
H18A C18 H18C 109.5
H18B C18 H18C 109.5
C13 C19 H19A 109.5
C13 C19 H19B 109.5
H19A C19 H19B 109.5
C13 C19 H19C 109.5
H19A C19 H19C 109.5
H19B C19 H19C 109.5
O2 C20 C21 120.6(5)
O2 C20 C14 122.8(4)
C21 C20 C14 116.4(5)
C20 C21 H21A 109.5
C20 C21 H21B 109.5
H21A C21 H21B 109.5
C20 C21 H21C 109.5
H21A C21 H21C 109.5
H21B C21 H21C 109.5
C23 C22 C31 115.1(4)
C23 C22 H22A 108.5
C31 C22 H22A 108.5
C23 C22 H22B 108.5
C31 C22 H22B 108.5
H22A C22 H22B 107.5
C24 C23 C22 110.1(4)
C24 C23 H23A 109.6
C22 C23 H23A 109.6
C24 C23 H23B 109.6
C22 C23 H23B 109.6
H23A C23 H23B 108.2
O4 C24 C25 122.3(5)
O4 C24 C23 122.1(5)
C25 C24 C23 115.7(5)
C26 C25 C24 123.9(5)
C26 C25 H25 118.1
C24 C25 H25 118.1
C25 C26 C27 120.8(4)
C25 C26 C31 123.0(5)
C27 C26 C31 116.2(4)
C26 C27 C28 113.0(4)
C26 C27 H27A 109.0
C28 C27 H27A 109.0
C26 C27 H27B 109.0
C28 C27 H27B 109.0
H27A C27 H27B 107.8
C29 C28 C27 110.8(5)
C29 C28 H28A 109.5
C27 C28 H28A 109.5
C29 C28 H28B 109.5
C27 C28 H28B 109.5
H28A C28 H28B 108.1
C28 C29 C38 110.4(4)
C28 C29 C30 111.5(4)
C38 C29 C30 108.7(4)
C28 C29 H29 108.7
C38 C29 H29 108.7
C30 C29 H29 108.7
C32 C30 C29 111.5(4)
C32 C30 C31 111.7(4)
C29 C30 C31 114.9(4)
C32 C30 H30 106.0
C29 C30 H30 106.0
C31 C30 H30 106.0
C26 C31 C22 109.9(4)
C26 C31 C39 108.5(4)
C22 C31 C39 110.4(4)
C26 C31 C30 107.0(4)
C22 C31 C30 109.2(4)
C39 C31 C30 111.9(4)
C30 C32 C33 112.9(4)
C30 C32 H32A 109.0
C33 C32 H32A 109.0
C30 C32 H32B 109.0
C33 C32 H32B 109.0
H32A C32 H32B 107.8
C34 C33 C32 111.1(4)
C34 C33 H33A 109.4
C32 C33 H33A 109.4
C34 C33 H33B 109.4
C32 C33 H33B 109.4
H33A C33 H33B 108.0
C33 C34 C38 109.0(4)
C33 C34 C35 116.6(4)
C38 C34 C35 99.0(4)
C33 C34 C40 110.4(4)
C38 C34 C40 111.4(4)
C35 C34 C40 110.0(4)
O6 C35 C36 102.4(4)
O6 C35 C34 110.8(4)
C36 C35 C34 104.5(4)
O6 C35 C41 104.3(4)
C36 C35 C41 117.2(4)
C34 C35 C41 116.7(4)
C35 C36 C37 107.3(4)
C35 C36 Br2 116.8(4)
C37 C36 Br2 109.3(3)
C35 C36 H36 107.7
C37 C36 H36 107.7
Br2 C36 H36 107.7
C38 C37 C36 102.6(4)
C38 C37 H37A 111.2
C36 C37 H37A 111.2
C38 C37 H37B 111.2
C36 C37 H37B 111.2
H37A C37 H37B 109.2
C37 C38 C29 119.5(4)
C37 C38 C34 104.2(4)
C29 C38 C34 113.0(4)
C37 C38 H38 106.4
C29 C38 H38 106.4
C34 C38 H38 106.4
C31 C39 H39A 109.5
C31 C39 H39B 109.5
H39A C39 H39B 109.5
C31 C39 H39C 109.5
H39A C39 H39C 109.5
H39B C39 H39C 109.5
C34 C40 H40A 109.5
C34 C40 H40B 109.5
H40A C40 H40B 109.5
C34 C40 H40C 109.5
H40A C40 H40C 109.5
H40B C40 H40C 109.5
O5 C41 C42 122.6(6)
O5 C41 C35 120.6(6)
C42 C41 C35 116.3(6)
C41 C42 H42A 109.5
C41 C42 H42B 109.5
H42A C42 H42B 109.5
C41 C42 H42C 109.5
H42A C42 H42C 109.5
H42B C42 H42C 109.5

loop_
_geom_bond_atom_site_label_1
_geom_bond_atom_site_label_2
_geom_bond_distance
Br1 C15 1.984(4)
Br2 C36 1.976(5)
O1 C3 1.231(6)
O2 C20 1.204(5)
O3 C14 1.463(5)
O3 H3 0.8200
O4 C24 1.231(6)
O5 C41 1.206(7)
O6 C35 1.456(5)
O6 H6 0.8200
C1 C2 1.540(7)
C1 C10 1.547(6)
C1 H1A 0.9700
C1 H1B 0.9700
C2 C3 1.480(8)
C2 H2A 0.9700
C2 H2B 0.9700
C3 C4 1.464(6)
C4 C5 1.333(6)
C4 H4 0.9300
C5 C10 1.510(6)
C5 C6 1.522(6)
C6 C7 1.509(7)
C6 H6A 0.9700
C6 H6B 0.9700
C7 C8 1.524(7)
C7 H7A 0.9700
C7 H7B 0.9700
C8 C17 1.516(6)
C8 C9 1.561(6)
C8 H8 0.9800
C9 C11 1.532(7)
C9 C10 1.569(6)
C9 H9 0.9800
C10 C18 1.554(7)
C11 C12 1.539(6)
C11 H11A 0.9700
C11 H11B 0.9700
C12 C13 1.542(5)
C12 H12A 0.9700
C12 H12B 0.9700
C13 C17 1.540(7)
C13 C14 1.557(6)
C13 C19 1.561(6)
C14 C20 1.544(7)
C14 C15 1.559(6)
C15 C16 1.546(7)
C15 H15 0.9800
C16 C17 1.543(6)
C16 H16A 0.9700
C16 H16B 0.9700
C17 H17 0.9800
C18 H18A 0.9600
C18 H18B 0.9600
C18 H18C 0.9600
C19 H19A 0.9600
C19 H19B 0.9600
C19 H19C 0.9600
C20 C21 1.523(7)
C21 H21A 0.9600
C21 H21B 0.9600
C21 H21C 0.9600
C22 C23 1.524(7)
C22 C31 1.530(7)
C22 H22A 0.9700
C22 H22B 0.9700
C23 C24 1.498(7)
C23 H23A 0.9700
C23 H23B 0.9700
C24 C25 1.460(7)
C25 C26 1.344(6)
C25 H25 0.9300
C26 C27 1.505(7)
C26 C31 1.528(6)
C27 C28 1.549(7)
C27 H27A 0.9700
C27 H27B 0.9700
C28 C29 1.513(6)
C28 H28A 0.9700
C28 H28B 0.9700
C29 C38 1.538(6)
C29 C30 1.542(7)
C29 H29 0.9800
C30 C32 1.540(6)
C30 C31 1.570(6)
C30 H30 0.9800
C31 C39 1.543(7)
C32 C33 1.548(6)
C32 H32A 0.9700
C32 H32B 0.9700
C33 C34 1.525(7)
C33 H33A 0.9700
C33 H33B 0.9700
C34 C38 1.554(6)
C34 C35 1.560(7)
C34 C40 1.568(7)
C35 C36 1.537(7)
C35 C41 1.571(7)
C36 C37 1.554(6)
C36 H36 0.9800
C37 C38 1.531(7)
C37 H37A 0.9700
C37 H37B 0.9700
C38 H38 0.9800
C39 H39A 0.9600
C39 H39B 0.9600
C39 H39C 0.9600
C40 H40A 0.9600
C40 H40B 0.9600
C40 H40C 0.9600
C41 C42 1.514(9)
C42 H42A 0.9600
C42 H42B 0.9600
C42 H42C 0.9600

loop_
_geom_hbond_atom_site_label_D
_geom_hbond_atom_site_label_H
_geom_hbond_atom_site_label_A
_geom_hbond_site_symmetry_A
_geom_hbond_distance_DH
_geom_hbond_distance_HA
_geom_hbond_distance_DA
_geom_hbond_angle_DHA
O6 H6 O1 4_556 0.82 2.04 2.836(5) 163
O3 H3 O4 . 0.82 2.02 2.798(5) 158

loop_
_geom_torsion_atom_site_label_1
_geom_torsion_atom_site_label_2
_geom_torsion_atom_site_label_3
_geom_torsion_atom_site_label_4
_geom_torsion
C10 C1 C2 C3 -53.5(6)
C1 C2 C3 O1 -152.0(5)
C1 C2 C3 C4 30.9(7)
O1 C3 C4 C5 -178.1(5)
C2 C3 C4 C5 -0.9(8)
C3 C4 C5 C10 -7.5(8)
C3 C4 C5 C6 170.3(5)
C4 C5 C6 C7 132.8(5)
C10 C5 C6 C7 -49.3(6)
C5 C6 C7 C8 52.6(6)
C6 C7 C8 C17 -178.8(4)
C6 C7 C8 C9 -57.2(5)
C17 C8 C9 C11 -49.1(5)
C7 C8 C9 C11 -173.6(4)
C17 C8 C9 C10 -178.3(4)
C7 C8 C9 C10 57.2(5)
C4 C5 C10 C1 -14.8(6)
C6 C5 C10 C1 167.3(4)
C4 C5 C10 C18 104.7(5)
C6 C5 C10 C18 -73.2(5)
C4 C5 C10 C9 -133.3(5)
C6 C5 C10 C9 48.8(5)
C2 C1 C10 C5 44.3(6)
C2 C1 C10 C18 -74.5(6)
C2 C1 C10 C9 163.4(4)
C11 C9 C10 C5 178.6(4)
C8 C9 C10 C5 -52.5(5)
C11 C9 C10 C1 59.1(5)
C8 C9 C10 C1 -172.0(4)
C11 C9 C10 C18 -61.6(5)
C8 C9 C10 C18 67.3(5)
C8 C9 C11 C12 50.3(6)
C10 C9 C11 C12 179.1(4)
C9 C11 C12 C13 -53.5(5)
C11 C12 C13 C17 55.4(5)
C11 C12 C13 C14 168.1(4)
C11 C12 C13 C19 -65.7(5)
C17 C13 C14 O3 66.8(4)
C12 C13 C14 O3 -50.1(5)
C19 C13 C14 O3 -176.1(4)
C17 C13 C14 C20 -170.8(4)
C12 C13 C14 C20 72.3(5)
C19 C13 C14 C20 -53.7(5)
C17 C13 C14 C15 -40.7(4)
C12 C13 C14 C15 -157.6(4)
C19 C13 C14 C15 76.4(5)
O3 C14 C15 C16 -94.9(4)
C20 C14 C15 C16 151.1(4)
C13 C14 C15 C16 20.4(4)
O3 C14 C15 Br1 141.6(3)
C20 C14 C15 Br1 27.6(5)
C13 C14 C15 Br1 -103.1(3)
C14 C15 C16 C17 8.0(5)
Br1 C15 C16 C17 132.8(3)
C7 C8 C17 C13 177.6(4)
C9 C8 C17 C13 56.1(5)
C7 C8 C17 C16 -59.6(6)
C9 C8 C17 C16 178.9(4)
C12 C13 C17 C8 -60.1(5)
C14 C13 C17 C8 176.8(4)
C19 C13 C17 C8 60.2(5)
C12 C13 C17 C16 169.8(4)
C14 C13 C17 C16 46.7(4)
C19 C13 C17 C16 -69.9(4)
C15 C16 C17 C8 -162.5(4)
C15 C16 C17 C13 -33.9(5)
O3 C14 C20 O2 125.3(5)
C13 C14 C20 O2 -0.1(7)
C15 C14 C20 O2 -123.4(5)
O3 C14 C20 C21 -50.1(5)
C13 C14 C20 C21 -175.5(4)
C15 C14 C20 C21 61.2(6)
C31 C22 C23 C24 -56.3(6)
C22 C23 C24 O4 -141.4(5)
C22 C23 C24 C25 38.3(6)
O4 C24 C25 C26 171.1(5)
C23 C24 C25 C26 -8.6(7)
C24 C25 C26 C27 174.4(5)
C24 C25 C26 C31 -6.7(8)
C25 C26 C27 C28 125.7(5)
C31 C26 C27 C28 -53.3(6)
C26 C27 C28 C29 51.9(6)
C27 C28 C29 C38 -173.5(5)
C27 C28 C29 C30 -52.5(6)
C28 C29 C30 C32 -176.4(4)
C38 C29 C30 C32 -54.5(5)
C28 C29 C30 C31 55.2(5)
C38 C29 C30 C31 177.1(4)
C25 C26 C31 C22 -9.8(7)
C27 C26 C31 C22 169.1(4)
C25 C26 C31 C39 111.0(5)
C27 C26 C31 C39 -70.1(6)
C25 C26 C31 C30 -128.2(5)
C27 C26 C31 C30 50.8(6)
C23 C22 C31 C26 41.3(6)
C23 C22 C31 C39 -78.3(5)
C23 C22 C31 C30 158.3(4)
C32 C30 C31 C26 -179.8(4)
C29 C30 C31 C26 -51.5(5)
C32 C30 C31 C22 61.3(5)
C29 C30 C31 C22 -170.4(4)
C32 C30 C31 C39 -61.2(6)
C29 C30 C31 C39 67.2(5)
C29 C30 C32 C33 53.9(6)
C31 C30 C32 C33 -175.9(4)
C30 C32 C33 C34 -54.3(6)
C32 C33 C34 C38 55.0(5)
C32 C33 C34 C35 165.9(4)
C32 C33 C34 C40 -67.6(5)
C33 C34 C35 O6 -45.9(5)
C38 C34 C35 O6 70.7(5)
C40 C34 C35 O6 -172.6(4)
C33 C34 C35 C36 -155.5(4)
C38 C34 C35 C36 -38.9(5)
C40 C34 C35 C36 77.8(5)
C33 C34 C35 C41 73.3(6)
C38 C34 C35 C41 -170.1(4)
C40 C34 C35 C41 -53.4(6)
O6 C35 C36 C37 -98.2(4)
C34 C35 C36 C37 17.4(5)
C41 C35 C36 C37 148.3(5)
O6 C35 C36 Br2 138.7(3)
C34 C35 C36 Br2 -105.7(4)
C41 C35 C36 Br2 25.2(6)
C35 C36 C37 C38 11.9(5)
Br2 C36 C37 C38 139.5(4)
C36 C37 C38 C29 -164.4(4)
C36 C37 C38 C34 -37.2(5)
C28 C29 C38 C37 -55.9(6)
C30 C29 C38 C37 -178.6(4)
C28 C29 C38 C34 -179.0(4)
C30 C29 C38 C34 58.3(5)
C33 C34 C38 C37 169.7(4)
C35 C34 C38 C37 47.4(5)
C40 C34 C38 C37 -68.2(5)
C33 C34 C38 C29 -59.1(6)
C35 C34 C38 C29 178.7(4)
C40 C34 C38 C29 63.0(5)
O6 C35 C41 O5 114.6(6)
C36 C35 C41 O5 -133.1(6)
C34 C35 C41 O5 -8.0(8)
O6 C35 C41 C42 -57.9(6)
C36 C35 C41 C42 54.5(7)
C34 C35 C41 C42 179.5(5)

loop_
_cod_related_entry_id
_cod_related_entry_database
_cod_related_entry_code
1 ChemSpider 24733485
